data_4511973
loop_
_publ_author_name
'Mohapatra, Balaram'
'Venkatesh, V.'
'Verma, Sandeep'

_publ_section_title
;
 Crystal Engineering with 2-Aminopurine Containing a Carboxylic Acid
 Pendant
;
_journal_issue 10
_journal_name_full 'Crystal Growth &amp; Design'
_journal_page_first 5042
_journal_paper_doi 10.1021/cg501142v
_journal_volume 14
_journal_year 2014
_chemical_formula_sum 'C8 H8 Cd N5 O4'
_chemical_formula_weight 350.60
_chemical_name_systematic
;
 ?
;
_space_group_IT_number 13
_symmetry_cell_setting monoclinic
_symmetry_space_group_name_Hall '-P 2yc'
_symmetry_space_group_name_H-M 'P 1 2/c 1'
_atom_sites_solution_hydrogens geom
_atom_sites_solution_primary direct
_atom_sites_solution_secondary difmap
_audit_creation_method SHELXL-97
_cell_angle_alpha 90.00
_cell_angle_beta 93.225(3)
_cell_angle_gamma 90.00
_cell_formula_units_Z 4
_cell_length_a 12.8331(19)
_cell_length_b 15.626(2)
_cell_length_c 7.5450(11)
_cell_measurement_reflns_used 3144
_cell_measurement_temperature 100(2)
_cell_measurement_theta_max 26.5
_cell_measurement_theta_min 2.06
_cell_volume 1510.6(4)
_computing_structure_refinement 'SHELXL-97 (Sheldrick, 1997)'
_diffrn_ambient_temperature 100(2)
_diffrn_measured_fraction_theta_full 0.998
_diffrn_measured_fraction_theta_max 0.998
_diffrn_radiation_monochromator graphite
_diffrn_radiation_source 'fine-focus sealed tube'
_diffrn_radiation_type MoK\a
_diffrn_radiation_wavelength 0.71073
_diffrn_reflns_av_R_equivalents 0.0519
_diffrn_reflns_av_sigmaI/netI 0.0512
_diffrn_reflns_limit_h_max 13
_diffrn_reflns_limit_h_min -16
_diffrn_reflns_limit_k_max 16
_diffrn_reflns_limit_k_min -19
_diffrn_reflns_limit_l_max 9
_diffrn_reflns_limit_l_min -9
_diffrn_reflns_number 11558
_diffrn_reflns_theta_full 26.50
_diffrn_reflns_theta_max 26.50
_diffrn_reflns_theta_min 2.06
_exptl_absorpt_coefficient_mu 1.458
_exptl_absorpt_correction_T_max 0.758
_exptl_absorpt_correction_T_min 0.744
_exptl_absorpt_correction_type psi-scan
_exptl_absorpt_process_details '(North et al., 1968)'
_exptl_crystal_colour Colorless
_exptl_crystal_density_diffrn 1.542
_exptl_crystal_density_method 'not measured'
_exptl_crystal_description Needles
_exptl_crystal_F_000 684
_exptl_crystal_size_max 0.21
_exptl_crystal_size_mid 0.20
_exptl_crystal_size_min 0.19
_platon_squeeze_details
;
;
_refine_diff_density_max 3.446
_refine_diff_density_min -4.046
_refine_diff_density_rms 0.341
_refine_ls_extinction_method none
_refine_ls_goodness_of_fit_ref 1.023
_refine_ls_hydrogen_treatment mixed
_refine_ls_matrix_type full
_refine_ls_number_parameters 165
_refine_ls_number_reflns 3144
_refine_ls_number_restraints 12
_refine_ls_restrained_S_all 1.027
_refine_ls_R_factor_all 0.0951
_refine_ls_R_factor_gt 0.0834
_refine_ls_shift/su_max 0.000
_refine_ls_shift/su_mean 0.000
_refine_ls_structure_factor_coef Fsqd
_refine_ls_weighting_details 'calc w=1/[\s^2^(Fo^2^)+(0.1898P)^2^+11.1363P] where P=(Fo^2^+2Fc^2^)/3'
_refine_ls_weighting_scheme calc
_refine_ls_wR_factor_gt 0.2496
_refine_ls_wR_factor_ref 0.2597
_reflns_number_gt 2597
_reflns_number_total 3144
_reflns_threshold_expression >2sigma(I)
_cod_data_source_file cg501142v_si_002.cif
_cod_data_source_block Complex8
_cod_depositor_comments
;
The following automatic conversions were performed:

'_symmetry_cell_setting' value 'Monoclinic' changed to 'monoclinic'
according to
/home/saulius/struct/COD-crude-data--automatic-downloads/rss-feeds/ACS/lib/dictionaries/cif_core.dic
dictionary named 'cif_core.dic' version 2.4.2 from 2011-04-26.

Automatic conversion script
Id: cif_fix_values 2281 2013-09-26 08:29:07Z andrius 

 Adding full bibliography for 4511966--4511973.cif.
;
_cod_original_sg_symbol_H-M 'P 2/c'
_cod_database_code 4511973

loop_
_symmetry_equiv_pos_as_xyz
'x, y, z'
'-x, y, -z+1/2'
'-x, -y, -z'
'x, -y, z-1/2'

loop_
_atom_site_label
_atom_site_type_symbol
_atom_site_fract_x
_atom_site_fract_y
_atom_site_fract_z
_atom_site_U_iso_or_equiv
_atom_site_adp_type
_atom_site_occupancy
_atom_site_symmetry_multiplicity
_atom_site_calc_flag
_atom_site_refinement_flags
Cd1 Cd 1.5000 1.54110(5) 0.7500 0.0141(3) Uani 1 2 d S
Cd2 Cd 1.0000 1.0000 0.5000 0.0678(5) Uani 1 2 d S
O1A O 1.3302(5) 1.4591(4) 0.7665(8) 0.0255(13) Uani 1 1 d .
O2A O 1.4384(4) 1.4288(4) 0.5572(7) 0.0199(12) Uani 1 1 d .
N3A N 1.0026(5) 1.3771(5) 0.4994(9) 0.0208(14) Uani 1 1 d .
O1W O 1.6146(6) 1.6386(5) 0.8867(10) 0.0423(18) Uani 1 1 d U
N9A N 1.1201(6) 1.2669(5) 0.6078(9) 0.0235(15) Uani 1 1 d .
C11A C 1.3545(6) 1.4168(5) 0.6319(9) 0.0166(15) Uani 1 1 d .
N2A N 0.8719(6) 1.4645(5) 0.3742(11) 0.0300(17) Uani 1 1 d .
H2A1 H 0.8120 1.4717 0.3193 0.036 Uiso 1 1 calc R
H2A2 H 0.9092 1.5081 0.4064 0.036 Uiso 1 1 calc R
C10A C 1.2773(6) 1.3517(5) 0.5527(9) 0.0185(15) Uani 1 1 d .
H10A H 1.3153 1.3042 0.5046 0.022 Uiso 1 1 calc R
H10B H 1.2358 1.3780 0.4560 0.022 Uiso 1 1 calc R
C4A C 1.0308(6) 1.2959(6) 0.5231(10) 0.0209(17) Uani 1 1 d .
C5A C 0.9729(7) 1.2234(5) 0.4716(12) 0.0277(19) Uani 1 1 d .
N1A N 0.8437(6) 1.3196(5) 0.3545(9) 0.0247(15) Uani 1 1 d .
N7A N 1.0296(7) 1.1511(6) 0.5189(12) 0.040(2) Uani 1 1 d .
C2A C 0.9071(6) 1.3854(6) 0.4097(9) 0.0192(16) Uani 1 1 d .
C9A C 1.2054(7) 1.3184(5) 0.6910(10) 0.0221(17) Uani 1 1 d .
H9A1 H 1.2453 1.2837 0.7772 0.027 Uiso 1 1 calc R
H9A2 H 1.1763 1.3664 0.7533 0.027 Uiso 1 1 calc R
C8A C 1.1135(9) 1.1795(6) 0.5993(14) 0.037(2) Uani 1 1 d .
H8A H 1.1655 1.1437 0.6478 0.045 Uiso 1 1 calc R
C6A C 0.8767(7) 1.2396(6) 0.3837(11) 0.029(2) Uani 1 1 d .
H6A H 0.8348 1.1940 0.3447 0.035 Uiso 1 1 calc R
O1 O 0.8997(17) 0.9904(12) 0.722(3) 0.144(6) Uani 1 1 d U

loop_
_atom_site_aniso_label
_atom_site_aniso_U_11
_atom_site_aniso_U_22
_atom_site_aniso_U_33
_atom_site_aniso_U_23
_atom_site_aniso_U_13
_atom_site_aniso_U_12
Cd1 0.0077(4) 0.0197(4) 0.0146(4) 0.000 -0.0023(3) 0.000
Cd2 0.0651(11) 0.0411(8) 0.0957(12) 0.0041(7) -0.0081(8) -0.0089(6)
O1A 0.017(3) 0.035(3) 0.023(3) -0.014(2) -0.004(2) -0.003(2)
O2A 0.013(3) 0.030(3) 0.017(3) 0.003(2) 0.003(2) -0.007(2)
N3A 0.011(3) 0.032(4) 0.020(3) 0.000(3) 0.000(2) -0.003(3)
O1W 0.039(4) 0.046(4) 0.044(4) -0.014(3) 0.013(3) -0.018(3)
N9A 0.019(4) 0.026(3) 0.025(3) 0.009(3) -0.006(3) -0.006(3)
C11A 0.015(4) 0.018(3) 0.016(3) 0.001(3) -0.003(3) -0.002(3)
N2A 0.019(4) 0.035(4) 0.034(4) -0.012(3) -0.011(3) 0.000(3)
C10A 0.014(4) 0.027(4) 0.014(3) -0.005(3) -0.001(3) -0.007(3)
C4A 0.012(4) 0.035(4) 0.015(3) 0.001(3) 0.005(3) -0.009(3)
C5A 0.030(5) 0.021(4) 0.032(4) 0.003(3) 0.001(4) -0.012(3)
N1A 0.015(4) 0.036(4) 0.023(3) -0.005(3) 0.000(3) -0.009(3)
N7A 0.039(5) 0.032(4) 0.048(5) 0.012(4) -0.008(4) -0.016(4)
C2A 0.009(4) 0.034(4) 0.015(3) -0.008(3) 0.002(3) -0.005(3)
C9A 0.023(5) 0.020(4) 0.022(4) 0.001(3) -0.002(3) -0.010(3)
C8A 0.036(6) 0.026(5) 0.048(6) 0.013(4) -0.013(4) -0.011(4)
C6A 0.024(5) 0.037(5) 0.025(4) -0.002(4) -0.003(3) -0.018(4)
O1 0.178(11) 0.114(9) 0.137(9) -0.022(8) -0.021(8) 0.015(8)

loop_
_atom_type_symbol
_atom_type_description
_atom_type_scat_dispersion_real
_atom_type_scat_dispersion_imag
_atom_type_scat_source
C C 0.0033 0.0016 'International Tables Vol C Tables 4.2.6.8 and 6.1.1.4'
H H 0.0000 0.0000 'International Tables Vol C Tables 4.2.6.8 and 6.1.1.4'
N N 0.0061 0.0033 'International Tables Vol C Tables 4.2.6.8 and 6.1.1.4'
O O 0.0106 0.0060 'International Tables Vol C Tables 4.2.6.8 and 6.1.1.4'
Cd Cd -0.8075 1.2024 'International Tables Vol C Tables 4.2.6.8 and 6.1.1.4'

loop_
_geom_angle_atom_site_label_1
_geom_angle_atom_site_label_2
_geom_angle_atom_site_label_3
_geom_angle
_geom_angle_site_symmetry_1
_geom_angle_site_symmetry_3
O1W Cd1 O1W 97.9(4) . 2_856
O1W Cd1 O2A 159.2(2) . .
O1W Cd1 O2A 91.8(3) 2_856 .
O1W Cd1 O2A 91.8(3) . 2_856
O1W Cd1 O2A 159.2(2) 2_856 2_856
O2A Cd1 O2A 85.3(3) . 2_856
O1W Cd1 O2A 93.5(2) . 3_886
O1W Cd1 O2A 72.2(2) 2_856 3_886
O2A Cd1 O2A 71.9(2) . 3_886
O2A Cd1 O2A 125.7(2) 2_856 3_886
O1W Cd1 O2A 72.2(2) . 4_586
O1W Cd1 O2A 93.5(2) 2_856 4_586
O2A Cd1 O2A 125.7(2) . 4_586
O2A Cd1 O2A 71.9(2) 2_856 4_586
O2A Cd1 O2A 158.6(3) 3_886 4_586
O1W Cd1 O1A 146.6(2) . .
O1W Cd1 O1A 80.1(3) 2_856 .
O2A Cd1 O1A 53.29(18) . .
O2A Cd1 O1A 81.6(2) 2_856 .
O2A Cd1 O1A 116.86(19) 3_886 .
O2A Cd1 O1A 74.67(19) 4_586 .
O1W Cd1 O1A 80.1(3) . 2_856
O1W Cd1 O1A 146.6(2) 2_856 2_856
O2A Cd1 O1A 81.6(2) . 2_856
O2A Cd1 O1A 53.29(18) 2_856 2_856
O2A Cd1 O1A 74.67(19) 3_886 2_856
O2A Cd1 O1A 116.86(19) 4_586 2_856
O1A Cd1 O1A 119.3(3) . 2_856
O1 Cd2 O1 180.000(5) 3_776 .
O1 Cd2 O1 68.5(9) 3_776 4_575
O1 Cd2 O1 111.5(9) . 4_575
O1 Cd2 O1 111.5(9) 3_776 2_756
O1 Cd2 O1 68.5(9) . 2_756
O1 Cd2 O1 180.000(5) 4_575 2_756
O1 Cd2 N7A 83.1(5) 3_776 .
O1 Cd2 N7A 96.9(5) . .
O1 Cd2 N7A 93.8(5) 4_575 .
O1 Cd2 N7A 86.2(5) 2_756 .
O1 Cd2 N7A 96.9(5) 3_776 3_776
O1 Cd2 N7A 83.1(5) . 3_776
O1 Cd2 N7A 86.2(5) 4_575 3_776
O1 Cd2 N7A 93.8(5) 2_756 3_776
N7A Cd2 N7A 180.000(2) . 3_776
C11A O1A Cd1 88.5(5) . .
C11A O2A Cd1 95.7(4) . .
C11A O2A Cd1 139.2(5) . 3_886
Cd1 O2A Cd1 108.1(2) . 3_886
C4A N3A C2A 112.7(7) . .
C4A N9A C8A 105.2(8) . .
C4A N9A C9A 127.4(7) . .
C8A N9A C9A 127.4(8) . .
O2A C11A O1A 122.6(7) . .
O2A C11A C10A 118.6(6) . .
O1A C11A C10A 118.8(7) . .
C11A C10A C9A 111.5(6) . .
N3A C4A N9A 126.7(8) . .
N3A C4A C5A 126.8(8) . .
N9A C4A C5A 106.4(8) . .
N7A C5A C6A 135.5(8) . .
N7A C5A C4A 109.0(8) . .
C6A C5A C4A 115.4(8) . .
C6A N1A C2A 118.6(7) . .
C8A N7A C5A 104.8(8) . .
C8A N7A Cd2 119.7(7) . .
C5A N7A Cd2 135.4(7) . .
N2A C2A N1A 116.5(7) . .
N2A C2A N3A 117.9(7) . .
N1A C2A N3A 125.5(8) . .
N9A C9A C10A 111.1(6) . .
N7A C8A N9A 114.5(9) . .
N1A C6A C5A 120.9(8) . .
Cd2 O1 Cd2 110.9(9) . 2_756

loop_
_geom_bond_atom_site_label_1
_geom_bond_atom_site_label_2
_geom_bond_distance
_geom_bond_site_symmetry_2
Cd1 O1W 2.319(7) .
Cd1 O1W 2.319(7) 2_856
Cd1 O2A 2.386(6) .
Cd1 O2A 2.386(6) 2_856
Cd1 O2A 2.535(5) 3_886
Cd1 O2A 2.535(5) 4_586
Cd1 O1A 2.537(6) .
Cd1 O1A 2.537(6) 2_856
Cd2 O1 2.18(2) 3_776
Cd2 O1 2.18(2) .
Cd2 O1 2.401(19) 4_575
Cd2 O1 2.401(19) 2_756
Cd2 N7A 2.395(9) .
Cd2 N7A 2.395(9) 3_776
O1A C11A 1.265(10) .
O2A C11A 1.257(10) .
O2A Cd1 2.535(5) 3_886
N3A C4A 1.329(12) .
N3A C2A 1.372(10) .
N9A C4A 1.357(11) .
N9A C8A 1.370(12) .
N9A C9A 1.470(10) .
C11A C10A 1.519(10) .
N2A C2A 1.338(12) .
C10A C9A 1.524(10) .
C4A C5A 1.399(11) .
C5A N7A 1.380(13) .
C5A C6A 1.391(13) .
N1A C6A 1.335(13) .
N1A C2A 1.361(11) .
N7A C8A 1.284(14) .
O1 Cd2 2.401(19) 2_756

loop_
_platon_squeeze_void_nr
_platon_squeeze_void_average_x
_platon_squeeze_void_average_y
_platon_squeeze_void_average_z
_platon_squeeze_void_volume
_platon_squeeze_void_count_electrons
_platon_squeeze_void_content
1 0.000 0.000 -0.035 455 96 ' '
